data_2018562
loop_
_publ_author_name
'Tenne, Mario'
'Unger, Yvonne'
'Strassner, Thomas'

_publ_section_title
;
 (Acetylacetonato-\k^2^<i>O</i>,<i>O</i>')[1-(4-bromophenyl-\k<i>C</i>^2^)-3-methylimidazol-2-ylidene-\k<i>C</i>^2^]platinum(II)
;
_journal_coeditor_code EG3094
_journal_issue 8
_journal_name_full 'Acta Crystallographica Section C'
_journal_page_first m203
_journal_page_last m205
_journal_paper_doi 10.1107/S0108270112027783
_journal_volume 68
_journal_year 2012
_chemical_formula_iupac '[Pt (C10 H8 Br N2) (C5 H7 O2)]'
_chemical_formula_moiety 'C15 H15 Br N2 O2 Pt'
_chemical_formula_sum 'C15 H15 Br N2 O2 Pt'
_chemical_formula_weight 530.29
_chemical_name_systematic
(Acetylacetonato-\k^2^<i>O</i>,<i>O</i>')[1-(4-bromophenyl-\k<i>C</i>^2^)-3-methylimidazol-2-ylidene-\k<i>C</i>^2^]platinum(II)
_space_group_IT_number 14
_symmetry_cell_setting monoclinic
_symmetry_space_group_name_Hall '-P 2ybc'
_symmetry_space_group_name_H-M 'P 1 21/c 1'
_atom_sites_solution_hydrogens geom
_atom_sites_solution_primary direct
_atom_sites_solution_secondary difmap
_audit_creation_method SHELXL97
_cell_angle_alpha 90.000
_cell_angle_beta 100.625(8)
_cell_angle_gamma 90.000
_cell_formula_units_Z 4
_cell_length_a 7.5000(6)
_cell_length_b 12.144(2)
_cell_length_c 16.844(3)
_cell_measurement_reflns_used 960
_cell_measurement_temperature 198(2)
_cell_measurement_theta_max 26.723
_cell_measurement_theta_min 4.105
_cell_volume 1507.8(4)
_computing_cell_refinement 'DIRAX/LSQ (Duisenberg, 1992)'
_computing_data_collection 'COLLECT (Nonius, 1999)'
_computing_data_reduction 'EvalCCD (Duisenberg <i>et al.</i>, 2003)'
_computing_molecular_graphics 'Mercury (Macrae <i>et al.</i>, 2008)'
_computing_publication_material 'publCIF (Westrip, 2010)'
_computing_structure_refinement 'SHELXL97 (Sheldrick, 2008)'
_computing_structure_solution 'direct methods using SIR97 (Altomare <i>et al.</i>, 1999)'
_diffrn_ambient_temperature 198(2)
_diffrn_detector_area_resol_mean 9
_diffrn_measured_fraction_theta_full 0.971
_diffrn_measured_fraction_theta_max 0.971
_diffrn_measurement_device_type 'Nonius KappaCCD area-detector'
_diffrn_measurement_method \f
_diffrn_radiation_monochromator graphite
_diffrn_radiation_source 'fine-focus sealed tube'
_diffrn_radiation_type MoK\a
_diffrn_radiation_wavelength 0.71073
_diffrn_reflns_av_R_equivalents 0.0332
_diffrn_reflns_av_sigmaI/netI 0.0227
_diffrn_reflns_limit_h_max 7
_diffrn_reflns_limit_h_min -9
_diffrn_reflns_limit_k_max 14
_diffrn_reflns_limit_k_min -14
_diffrn_reflns_limit_l_max 20
_diffrn_reflns_limit_l_min -19
_diffrn_reflns_number 18494
_diffrn_reflns_theta_full 25.40
_diffrn_reflns_theta_max 25.40
_diffrn_reflns_theta_min 3.23
_exptl_absorpt_coefficient_mu 11.960
_exptl_absorpt_correction_T_max 0.3012
_exptl_absorpt_correction_T_min 0.0394
_exptl_absorpt_correction_type multi-scan
_exptl_absorpt_process_details '(SADABS; Sheldrick, 2003)'
_exptl_crystal_colour colourless
_exptl_crystal_density_diffrn 2.336
_exptl_crystal_density_method 'not measured'
_exptl_crystal_description fragment
_exptl_crystal_F_000 992
_exptl_crystal_size_max 0.76
_exptl_crystal_size_mid 0.15
_exptl_crystal_size_min 0.13
_refine_diff_density_max 0.550
_refine_diff_density_min -0.803
_refine_ls_extinction_method none
_refine_ls_goodness_of_fit_ref 1.116
_refine_ls_hydrogen_treatment constr
_refine_ls_matrix_type full
_refine_ls_number_parameters 193
_refine_ls_number_reflns 2697
_refine_ls_number_restraints 0
_refine_ls_restrained_S_all 1.116
_refine_ls_R_factor_all 0.0315
_refine_ls_R_factor_gt 0.0186
_refine_ls_shift/su_max 0.001
_refine_ls_shift/su_mean 0.000
_refine_ls_structure_factor_coef Fsqd
_refine_ls_weighting_details 'calc w = 1/[\s^2^(Fo^2^)+(0.0101P)^2^+2.5298P] where P=(Fo^2^+2Fc^2^)/3'
_refine_ls_weighting_scheme calc
_refine_ls_wR_factor_gt 0.0319
_refine_ls_wR_factor_ref 0.0351
_reflns_number_gt 2263
_reflns_number_total 2697
_reflns_threshold_expression I>2\s(I)
_cod_data_source_file eg3094.cif
_cod_data_source_block I
_cod_original_sg_symbol_H-M 'P 21/c'
_cod_database_code 2018562
_cod_database_fobs_code 2018562

loop_
_symmetry_equiv_pos_as_xyz
'x, y, z'
'-x, y+1/2, -z+1/2'
'-x, -y, -z'
'x, -y-1/2, z-1/2'

loop_
_atom_site_type_symbol
_atom_site_label
_atom_site_fract_x
_atom_site_fract_y
_atom_site_fract_z
_atom_site_U_iso_or_equiv
_atom_site_adp_type
_atom_site_calc_flag
_atom_site_refinement_flags
_atom_site_occupancy
_atom_site_symmetry_multiplicity
Pt Pt1 0.28982(2) 0.077675(12) 0.459620(9) 0.01988(5) Uani d . 1 1
Br Br1 0.02024(7) -0.00071(4) 0.11275(2) 0.03870(12) Uani d . 1 1
O O1 0.3538(4) 0.2076(2) 0.39165(15) 0.0253(6) Uani d . 1 1
O O2 0.3928(4) 0.1634(2) 0.56449(15) 0.0283(6) Uani d . 1 1
N N1 0.1295(4) -0.1326(3) 0.46299(19) 0.0231(7) Uani d . 1 1
N N2 0.2333(4) -0.0939(3) 0.58727(19) 0.0264(8) Uani d . 1 1
C C1 0.2201(5) -0.0536(3) 0.5118(2) 0.0243(9) Uani d . 1 1
C C2 0.0851(6) -0.2210(3) 0.5074(3) 0.0300(10) Uani d . 1 1
C C3 0.1511(6) -0.1967(3) 0.5846(3) 0.0308(10) Uani d . 1 1
C C4 0.3239(6) -0.0412(4) 0.6614(2) 0.0334(11) Uani d . 1 1
C C5 0.0999(5) -0.1098(3) 0.3795(2) 0.0218(9) Uani d . 1 1
C C6 0.1742(5) -0.0079(3) 0.3635(2) 0.0217(9) Uani d . 1 1
C C7 0.1506(5) 0.0229(3) 0.2822(2) 0.0235(9) Uani d . 1 1
C C8 0.0575(5) -0.0461(3) 0.2236(2) 0.0261(9) Uani d . 1 1
C C9 -0.0138(5) -0.1462(3) 0.2407(2) 0.0273(10) Uani d . 1 1
C C10 0.0084(5) -0.1792(3) 0.3211(2) 0.0263(9) Uani d . 1 1
C C11 0.5281(7) 0.3013(4) 0.6514(3) 0.0451(12) Uani d . 1 1
C C12 0.4633(6) 0.2579(4) 0.5674(2) 0.0323(10) Uani d . 1 1
C C13 0.4846(6) 0.3225(4) 0.5017(3) 0.0329(10) Uani d . 1 1
C C14 0.4336(5) 0.2957(3) 0.4204(2) 0.0262(9) Uani d . 1 1
C C15 0.4736(6) 0.3762(4) 0.3583(3) 0.0362(11) Uani d . 1 1
H H2 0.0209 -0.2856 0.4872 0.036 Uiso calc R 1 1
H H3 0.1432 -0.2420 0.6298 0.037 Uiso calc R 1 1
H H4A 0.4290 -0.0854 0.6860 0.050 Uiso calc R 1 1
H H4B 0.2392 -0.0352 0.6991 0.050 Uiso calc R 1 1
H H4C 0.3643 0.0325 0.6491 0.050 Uiso calc R 1 1
H H7 0.1983 0.0907 0.2674 0.028 Uiso calc R 1 1
H H9 -0.0764 -0.1915 0.1986 0.033 Uiso calc R 1 1
H H10 -0.0383 -0.2477 0.3353 0.032 Uiso calc R 1 1
H H11A 0.4253 0.3322 0.6723 0.068 Uiso calc R 1 1
H H11B 0.6192 0.3588 0.6500 0.068 Uiso calc R 1 1
H H11C 0.5821 0.2411 0.6866 0.068 Uiso calc R 1 1
H H13 0.5398 0.3925 0.5135 0.039 Uiso calc R 1 1
H H15A 0.4958 0.3361 0.3106 0.054 Uiso calc R 1 1
H H15B 0.5815 0.4194 0.3810 0.054 Uiso calc R 1 1
H H15C 0.3699 0.4257 0.3428 0.054 Uiso calc R 1 1

loop_
_atom_site_aniso_label
_atom_site_aniso_U_11
_atom_site_aniso_U_22
_atom_site_aniso_U_33
_atom_site_aniso_U_12
_atom_site_aniso_U_13
_atom_site_aniso_U_23
Pt1 0.02087(9) 0.02025(8) 0.01800(8) 0.00008(7) 0.00222(5) -0.00083(7)
Br1 0.0582(3) 0.0340(3) 0.0208(2) 0.0048(2) -0.00066(19) -0.00153(19)
O1 0.0286(16) 0.0241(15) 0.0224(14) -0.0034(13) 0.0028(11) 0.0003(12)
O2 0.0343(17) 0.0264(16) 0.0230(15) -0.0028(14) 0.0019(12) -0.0038(12)
N1 0.0246(19) 0.0197(17) 0.0253(18) 0.0001(15) 0.0053(14) 0.0016(15)
N2 0.0263(19) 0.031(2) 0.0218(18) 0.0050(16) 0.0056(14) 0.0052(15)
C1 0.019(2) 0.030(2) 0.024(2) 0.0067(17) 0.0045(16) 0.0027(17)
C2 0.033(3) 0.022(2) 0.037(3) 0.0010(19) 0.0115(19) 0.0071(19)
C3 0.036(3) 0.026(2) 0.033(2) 0.005(2) 0.0127(19) 0.0140(19)
C4 0.038(3) 0.043(3) 0.018(2) 0.007(2) 0.0026(18) 0.0044(19)
C5 0.021(2) 0.022(2) 0.023(2) 0.0053(16) 0.0048(16) -0.0014(16)
C6 0.020(2) 0.019(2) 0.025(2) 0.0017(17) 0.0032(16) -0.0020(17)
C7 0.022(2) 0.025(2) 0.023(2) 0.0018(18) 0.0021(17) -0.0015(17)
C8 0.026(2) 0.032(2) 0.019(2) 0.0087(18) 0.0005(17) -0.0010(17)
C9 0.027(2) 0.026(2) 0.027(2) -0.0012(19) 0.0004(18) -0.0069(19)
C10 0.028(2) 0.021(2) 0.031(2) -0.0024(18) 0.0062(18) -0.0031(18)
C11 0.058(3) 0.042(3) 0.032(3) -0.007(3) -0.001(2) -0.010(2)
C12 0.033(3) 0.035(3) 0.027(2) 0.009(2) -0.0003(18) -0.009(2)
C13 0.037(3) 0.025(2) 0.034(2) -0.008(2) 0.0001(19) -0.0027(19)
C14 0.020(2) 0.024(2) 0.033(2) 0.0020(18) 0.0027(17) 0.0006(18)
C15 0.038(3) 0.029(2) 0.039(3) -0.009(2) 0.001(2) 0.006(2)

loop_
_atom_type_symbol
_atom_type_description
_atom_type_scat_dispersion_real
_atom_type_scat_dispersion_imag
_atom_type_scat_source
C C 0.0033 0.0016 'International Tables Vol C Tables 4.2.6.8 and 6.1.1.4'
H H 0.0000 0.0000 'International Tables Vol C Tables 4.2.6.8 and 6.1.1.4'
N N 0.0061 0.0033 'International Tables Vol C Tables 4.2.6.8 and 6.1.1.4'
O O 0.0106 0.0060 'International Tables Vol C Tables 4.2.6.8 and 6.1.1.4'
Br Br -0.2901 2.4595 'International Tables Vol C Tables 4.2.6.8 and 6.1.1.4'
Pt Pt -1.7033 8.3905 'International Tables Vol C Tables 4.2.6.8 and 6.1.1.4'

loop_
_geom_angle_atom_site_label_1
_geom_angle_atom_site_label_2
_geom_angle_atom_site_label_3
_geom_angle
O1 Pt1 O2 90.04(10)
C1 Pt1 O1 173.32(13)
C1 Pt1 O2 96.63(14)
C1 Pt1 C6 79.96(16)
C6 Pt1 O1 93.40(13)
C6 Pt1 O2 175.27(13)
N1 C1 Pt1 116.8(3)
N2 C1 Pt1 138.3(3)
C5 C6 Pt1 115.7(3)
C7 C6 Pt1 128.1(3)
C12 O2 Pt1 125.3(3)
C14 O1 Pt1 125.0(2)
O1 C14 C13 126.4(4)
O1 C14 C15 115.0(4)
O2 C12 C11 114.6(4)
O2 C12 C13 126.3(4)
N1 C2 H2 127.1
N2 C1 N1 104.8(3)
N2 C3 H3 125.9
N2 C4 H4A 109.5
N2 C4 H4B 109.5
N2 C4 H4C 109.5
C1 N1 C2 111.3(3)
C1 N1 C5 115.7(3)
C1 N2 C3 109.9(3)
C1 N2 C4 126.2(3)
C2 N1 C5 133.0(3)
C2 C3 N2 108.2(4)
C2 C3 H3 125.9
C3 N2 C4 123.9(3)
C3 C2 N1 105.8(4)
C3 C2 H2 127.1
C5 C10 C9 118.2(4)
C5 C10 H10 120.9
C6 C5 N1 111.7(3)
C6 C7 H7 120.2
C7 C6 C5 116.1(3)
C7 C8 Br1 119.1(3)
C8 C7 C6 119.6(4)
C8 C7 H7 120.2
C8 C9 C10 118.3(4)
C8 C9 H9 120.8
C9 C8 Br1 117.6(3)
C9 C8 C7 123.3(4)
C9 C10 H10 120.9
C10 C5 C6 124.4(4)
C10 C5 N1 124.0(4)
C10 C9 H9 120.8
C12 C11 H11A 109.5
C12 C11 H11B 109.5
C12 C11 H11C 109.5
C12 C13 C14 126.9(4)
C12 C13 H13 116.5
C13 C12 C11 119.1(4)
C13 C14 C15 118.6(4)
C14 C13 H13 116.5
C14 C15 H15A 109.5
C14 C15 H15B 109.5
C14 C15 H15C 109.5
H4A C4 H4B 109.5
H4A C4 H4C 109.5
H4B C4 H4C 109.5
H11A C11 H11B 109.5
H11A C11 H11C 109.5
H11B C11 H11C 109.5
H15A C15 H15B 109.5
H15A C15 H15C 109.5
H15B C15 H15C 109.5

loop_
_geom_bond_atom_site_label_1
_geom_bond_atom_site_label_2
_geom_bond_distance
Pt1 O1 2.058(3)
Pt1 O2 2.073(3)
Pt1 C1 1.939(4)
Pt1 C6 1.984(4)
Br1 C8 1.918(4)
O1 C14 1.276(5)
O2 C12 1.261(5)
N1 C1 1.361(5)
N1 C2 1.384(5)
N1 C5 1.410(5)
N2 C1 1.348(5)
N2 C3 1.390(5)
N2 C4 1.455(5)
C2 C3 1.335(6)
C2 H2 0.9500
C3 H3 0.9500
C4 H4A 0.9800
C4 H4B 0.9800
C4 H4C 0.9800
C5 C10 1.378(5)
C6 C5 1.404(5)
C6 C7 1.398(5)
C7 H7 0.9500
C8 C7 1.381(5)
C8 C9 1.380(6)
C9 H9 0.9500
C10 C9 1.393(5)
C10 H10 0.9500
C11 H11A 0.9800
C11 H11B 0.9800
C11 H11C 0.9800
C12 C11 1.504(6)
C12 C13 1.390(6)
C13 H13 0.9500
C14 C13 1.391(6)
C14 C15 1.502(6)
C15 H15A 0.9800
C15 H15B 0.9800
C15 H15C 0.9800

loop_
_geom_hbond_atom_site_label_D
_geom_hbond_atom_site_label_H
_geom_hbond_atom_site_label_A
_geom_hbond_site_symmetry_A
_geom_hbond_distance_DH
_geom_hbond_distance_HA
_geom_hbond_distance_DA
_geom_hbond_angle_DHA
_geom_hbond_publ_flag
C4 H4A O1 3_656 0.98 2.71 3.394(5) 127 yes
C9 H9 O1 2_545 0.95 2.64 3.540(5) 158 yes

loop_
_geom_torsion_atom_site_label_1
_geom_torsion_atom_site_label_2
_geom_torsion_atom_site_label_3
_geom_torsion_atom_site_label_4
_geom_torsion
Pt1 O1 C14 C13 -3.0(6)
Pt1 O1 C14 C15 177.1(3)
Pt1 O2 C12 C11 -179.8(3)
Pt1 O2 C12 C13 0.4(6)
Pt1 C6 C5 N1 -2.2(4)
Pt1 C6 C5 C10 177.6(3)
Pt1 C6 C7 C8 -176.6(3)
O1 Pt1 O2 C12 -1.1(3)
O1 Pt1 C6 C5 -178.6(3)
O1 Pt1 C6 C7 -1.7(4)
O2 Pt1 O1 C14 2.3(3)
O2 Pt1 C1 N1 174.9(3)
O2 Pt1 C1 N2 -4.4(4)
C1 Pt1 O2 C12 178.6(3)
C1 Pt1 C6 C5 2.2(3)
C1 Pt1 C6 C7 179.0(4)
C6 Pt1 O1 C14 179.1(3)
C6 Pt1 C1 N1 -1.7(3)
C6 Pt1 C1 N2 178.9(4)
C2 N1 C1 Pt1 -179.1(3)
C3 N2 C1 Pt1 179.3(3)
C4 N2 C1 Pt1 -2.3(7)
C5 N1 C1 Pt1 1.1(4)
Br1 C8 C7 C6 178.2(3)
Br1 C8 C9 C10 -178.5(3)
O1 C14 C13 C12 1.9(7)
O2 C12 C13 C14 -0.4(7)
N1 C2 C3 N2 0.6(4)
N1 C5 C10 C9 179.1(4)
C1 N1 C2 C3 -0.7(5)
C1 N2 C3 C2 -0.3(5)
C1 N1 C5 C6 0.7(5)
C1 N1 C5 C10 -179.0(4)
C2 N1 C1 N2 0.5(4)
C2 N1 C5 C10 1.2(7)
C2 N1 C5 C6 -179.1(4)
C3 N2 C1 N1 -0.1(4)
C4 N2 C1 N1 178.2(3)
C4 N2 C3 C2 -178.7(4)
C5 N1 C1 N2 -179.4(3)
C5 N1 C2 C3 179.1(4)
C5 C6 C7 C8 0.3(5)
C5 C10 C9 C8 0.3(6)
C6 C5 C10 C9 -0.6(6)
C7 C6 C5 C10 0.3(6)
C7 C6 C5 N1 -179.4(3)
C7 C8 C9 C10 0.3(6)
C9 C8 C7 C6 -0.6(6)
C11 C12 C13 C14 179.8(4)
C15 C14 C13 C12 -178.2(4)
